data_2104954
loop_
_publ_author_name
'Johnstone, Russell D. L.'
'Allan, David'
'Lennie, Alistair'
'Pidcock, Elna'
'Valiente, Rafael'
'Rodr\'iguez, Fernando'
'Gonzalez, Jes\'us'
'Warren, John'
'Parsons, Simon'

_publ_section_title
;
 The effect of pressure on the crystal structure of bianthrone
;
_journal_issue 3
_journal_name_full 'Acta Crystallographica Section B'
_journal_page_first 226
_journal_page_last 237
_journal_paper_doi 10.1107/S0108768111009657
_journal_volume 67
_journal_year 2011
_chemical_formula_moiety 'C28 H16 O2'
_chemical_formula_sum 'C28 H16 O2'
_chemical_formula_weight 384.43
_chemical_name_common Bianthrone
_space_group_IT_number 14
_symmetry_cell_setting monoclinic
_symmetry_space_group_name_Hall '-P 2yn'
_symmetry_space_group_name_H-M 'P 1 21/n 1'
_atom_sites_solution_hydrogens geom
_atom_sites_solution_primary direct
_cell_angle_alpha 90
_cell_angle_beta 109.780(6)
_cell_angle_gamma 90
_cell_formula_units_Z 2
_cell_length_a 9.9825(11)
_cell_length_b 7.8892(15)
_cell_length_c 11.4879(9)
_cell_measurement_reflns_used 991
_cell_measurement_temperature 293
_cell_measurement_theta_max 15
_cell_measurement_theta_min 4
_cell_volume 851.3(2)
_computing_cell_refinement 'USER DEFINED CELL REFINEMENT'
_computing_data_collection 'USER DEFINED DATA COLLECTION'
_computing_data_reduction 'USER DEFINED DATA REDUCTION'
_computing_molecular_graphics 'CAMERON (Watkin et al., 1996)'
_computing_publication_material 'CRYSTALS (Betteridge et al., 2003)'
_computing_structure_refinement 'CRYSTALS (Betteridge et al., 2003)'
_computing_structure_solution 'SIR92 (Altomare et al., 1994)'
_diffrn_ambient_temperature 293
_diffrn_measured_fraction_theta_full 0.717
_diffrn_measured_fraction_theta_max 0.697
_diffrn_measurement_device Unknown
_diffrn_measurement_device_type Serial
_diffrn_measurement_method \w
_diffrn_radiation_monochromator silicon
_diffrn_radiation_type synchrotron
_diffrn_radiation_wavelength 0.47920
_diffrn_reflns_av_R_equivalents 0.0867
_diffrn_reflns_limit_h_max 10
_diffrn_reflns_limit_h_min -10
_diffrn_reflns_limit_k_max 6
_diffrn_reflns_limit_k_min 0
_diffrn_reflns_limit_l_max 12
_diffrn_reflns_limit_l_min 0
_diffrn_reflns_number 4044
_diffrn_reflns_reduction_process
;
 Merged with SORTAV
 R.H. Blessing, (1987) Cryst. Rev. 1, 3-58
;
_diffrn_reflns_theta_full 12.194
_diffrn_reflns_theta_max 15.435
_diffrn_reflns_theta_min 2.238
_diffrn_standards_number 0
_exptl_absorpt_coefficient_mu 0.093
_exptl_absorpt_correction_T_max 0.99
_exptl_absorpt_correction_T_min 0.86
_exptl_absorpt_correction_type multi-scan
_exptl_absorpt_process_details 'SADABS (Siemens, 1996)'
_exptl_crystal_colour yellow
_exptl_crystal_density_diffrn 1.500
_exptl_crystal_density_method 'not measured'
_exptl_crystal_description block
_exptl_crystal_F_000 400
_exptl_crystal_size_max 0.20
_exptl_crystal_size_mid 0.20
_exptl_crystal_size_min 0.10
_refine_diff_density_max 0.12
_refine_diff_density_min -0.13
_refine_ls_extinction_method None
_refine_ls_goodness_of_fit_ref 1.0086
_refine_ls_hydrogen_treatment constr
_refine_ls_matrix_type full
_refine_ls_number_parameters 136
_refine_ls_number_reflns 644
_refine_ls_number_restraints 187
_refine_ls_R_factor_all 0.0674
_refine_ls_R_factor_gt 0.0446
_refine_ls_shift/su_max 0.000280
_refine_ls_structure_factor_coef F
_refine_ls_weighting_details
;
 Method, part 1, Chebychev polynomial, (Watkin, 1994, Prince, 1982)
 [weight] = 1.0/[A~0~*T~0~(x)+A~1~*T~1~(x) ... +A~n-1~]*T~n-1~(x)]
 where A~i~ are the Chebychev coefficients listed below and x= Fcalc/Fmax
 Method = Robust Weighting (Prince, 1982)
 W = [weight] * [1-(deltaF/6*sigmaF)^2^]^2^
 A~i~ are:
 10.6 -10.4 5.69
;
_refine_ls_weighting_scheme calc
_refine_ls_wR_factor_all 0.0614
_refine_ls_wR_factor_gt 0.0438
_refine_ls_wR_factor_ref 0.0438
_reflns_number_gt 644
_reflns_number_total 852
_reflns_threshold_expression I>2.0\s(I)
_cod_data_source_file gw5012.cif
_cod_data_source_block 1.2GPa
_cod_depositor_comments
;
The following automatic conversions were performed:

'_symmetry_cell_setting' value 'Monoclinic' changed to 'monoclinic'
according to /home/saulius/struct/CIF-dictionaries/cif_core.dic
dictionary named 'cif_core.dic' version 2.4.1 from 2010-06-29.

Automatic conversion script
Id: cif_fix_values 1698 2011-06-07 10:41:20Z adriana 
;
_cod_original_sg_symbol_H-M 'P 1 21/n 1 '
_cod_database_code 2104954
_cod_database_fobs_code 2104954

loop_
_symmetry_equiv_pos_as_xyz
x,y,z
-x,-y,-z
-x+1/2,y+1/2,-z+1/2
x+1/2,-y+1/2,z+1/2

loop_
_atom_site_type_symbol
_atom_site_label
_atom_site_fract_x
_atom_site_fract_y
_atom_site_fract_z
_atom_site_U_iso_or_equiv
_atom_site_adp_type
_atom_site_occupancy
_atom_site_disorder_assembly
_atom_site_disorder_group
O O1 0.86692(17) 0.4527(3) 0.07791(13) 0.0397 Uani 1.0000 . .
C C1 0.8906(2) 0.5083(4) 0.18235(16) 0.0266 Uani 1.0000 . .
C C2 0.7805(2) 0.5147(4) 0.24152(17) 0.0272 Uani 1.0000 . .
C C3 0.6372(2) 0.5081(4) 0.16861(18) 0.0344 Uani 1.0000 . .
C C4 0.5339(2) 0.5399(5) 0.2190(2) 0.0388 Uani 1.0000 . .
C C5 0.5720(2) 0.5803(4) 0.3428(2) 0.0385 Uani 1.0000 . .
C C6 0.7131(2) 0.5842(4) 0.41712(18) 0.0329 Uani 1.0000 . .
C C7 0.8197(2) 0.5461(4) 0.36861(16) 0.0248 Uani 1.0000 . .
C C8 0.9743(2) 0.5382(4) 0.44409(15) 0.0243 Uani 1.0000 . .
C C9 1.0648(2) 0.6191(4) 0.37900(16) 0.0262 Uani 1.0000 . .
C C10 1.1844(2) 0.7159(4) 0.43727(18) 0.0291 Uani 1.0000 . .
C C11 1.2648(2) 0.7829(4) 0.37240(19) 0.0326 Uani 1.0000 . .
C C12 1.2272(2) 0.7545(4) 0.24690(19) 0.0341 Uani 1.0000 . .
C C13 1.1078(2) 0.6637(4) 0.18575(17) 0.0317 Uani 1.0000 . .
C C14 1.0253(2) 0.5946(4) 0.25055(16) 0.0239 Uani 1.0000 . .
H H1 0.6111 0.4814 0.0832 0.0396 Uiso 1.0000 . .
H H2 0.4363 0.5342 0.1690 0.0432 Uiso 1.0000 . .
H H3 0.5002 0.6062 0.3771 0.0467 Uiso 1.0000 . .
H H4 0.7377 0.6125 0.5022 0.0400 Uiso 1.0000 . .
H H5 1.2114 0.7359 0.5237 0.0348 Uiso 1.0000 . .
H H6 1.3465 0.8490 0.4141 0.0379 Uiso 1.0000 . .
H H7 1.2849 0.7984 0.2029 0.0426 Uiso 1.0000 . .
H H8 1.0806 0.6480 0.0988 0.0382 Uiso 1.0000 . .

loop_
_atom_site_aniso_label
_atom_site_aniso_U_11
_atom_site_aniso_U_22
_atom_site_aniso_U_33
_atom_site_aniso_U_12
_atom_site_aniso_U_13
_atom_site_aniso_U_23
O1 0.0533(13) 0.043(2) 0.0218(8) -0.0043(9) 0.0116(7) -0.0038(8)
C1 0.0380(13) 0.021(3) 0.0200(10) 0.0022(10) 0.0087(8) 0.0045(10)
C2 0.0341(11) 0.021(3) 0.0249(10) -0.0024(10) 0.0078(8) 0.0039(11)
C3 0.0360(12) 0.033(3) 0.0293(11) -0.0054(12) 0.0046(8) 0.0022(12)
C4 0.0286(13) 0.033(3) 0.0497(12) -0.0058(11) 0.0070(9) 0.0011(14)
C5 0.0313(12) 0.038(3) 0.0495(12) 0.0010(12) 0.0185(9) 0.0034(15)
C6 0.0355(12) 0.032(3) 0.0336(12) 0.0041(11) 0.0148(8) 0.0023(13)
C7 0.0322(11) 0.017(3) 0.0252(10) -0.0009(10) 0.0095(8) 0.0014(11)
C8 0.0314(12) 0.023(3) 0.0194(9) -0.0001(10) 0.0099(8) -0.0036(11)
C9 0.0284(13) 0.029(3) 0.0226(9) 0.0048(10) 0.0102(8) 0.0026(11)
C10 0.0320(14) 0.031(3) 0.0244(11) 0.0037(10) 0.0093(8) 0.0009(11)
C11 0.0292(14) 0.033(3) 0.0355(11) -0.0029(11) 0.0101(9) 0.0019(12)
C12 0.0313(15) 0.042(3) 0.0356(10) 0.0005(10) 0.0198(9) 0.0036(12)
C13 0.0338(15) 0.040(3) 0.0244(11) 0.0048(10) 0.0141(9) 0.0022(12)
C14 0.0330(13) 0.015(3) 0.0232(9) 0.0062(9) 0.0096(8) 0.0048(11)

loop_
_atom_type_symbol
_atom_type_scat_Cromer_Mann_a1
_atom_type_scat_Cromer_Mann_a2
_atom_type_scat_Cromer_Mann_a3
_atom_type_scat_Cromer_Mann_a4
_atom_type_scat_Cromer_Mann_b1
_atom_type_scat_Cromer_Mann_b2
_atom_type_scat_Cromer_Mann_b3
_atom_type_scat_Cromer_Mann_b4
_atom_type_scat_Cromer_Mann_c
_atom_type_scat_dispersion_real
_atom_type_scat_dispersion_imag
_atom_type_scat_source
C 2.3100 1.0200 1.5886 0.8650 20.8439 10.2075 0.5687 51.6512 0.2156 0.0010 0.0010 'International Tables Vol C 4.2.6.8 and 6.1.1.4'
H 0.4930 0.3229 0.1402 0.0408 10.5109 26.1257 3.1424 57.7998 0.0030 0.0000 0.0000 'International Tables Vol C 4.2.6.8 and 6.1.1.4'
O 3.0485 2.2868 1.5463 0.8670 13.2771 5.7011 0.3239 32.9089 0.2508 0.0030 0.0030 'International Tables Vol C 4.2.6.8 and 6.1.1.4'

loop_
_geom_angle_atom_site_label_1
_geom_angle_atom_site_label_2
_geom_angle_atom_site_label_3
_geom_angle_site_symmetry_1
_geom_angle_site_symmetry_2
_geom_angle_site_symmetry_3
_geom_angle
_geom_angle_publ_flag
O1 C1 C2 . . . 122.51(17) yes
O1 C1 C14 . . . 121.69(17) yes
C2 C1 C14 . . . 115.29(16) yes
C1 C2 C3 . . . 119.68(16) yes
C1 C2 C7 . . . 119.81(15) yes
C3 C2 C7 . . . 120.13(17) yes
C2 C3 C4 . . . 120.47(18) yes
C2 C3 H1 . . . 119.7 no
C4 C3 H1 . . . 119.8 no
C3 C4 C5 . . . 119.68(18) yes
C3 C4 H2 . . . 120.1 no
C5 C4 H2 . . . 120.2 no
C4 C5 C6 . . . 120.78(19) yes
C4 C5 H3 . . . 119.6 no
C6 C5 H3 . . . 119.6 no
C5 C6 C7 . . . 120.45(18) yes
C5 C6 H4 . . . 119.8 no
C7 C6 H4 . . . 119.8 no
C2 C7 C6 . . . 118.29(16) yes
C2 C7 C8 . . . 117.90(16) yes
C6 C7 C8 . . . 123.80(16) yes
C7 C8 C8 . . 2_766 123.8(3) yes
C7 C8 C9 . . . 111.83(16) yes
C8 C8 C9 2_766 . . 124.4(2) yes
C8 C9 C10 . . . 124.15(16) yes
C8 C9 C14 . . . 117.62(17) yes
C10 C9 C14 . . . 118.23(17) yes
C9 C10 C11 . . . 121.13(17) yes
C9 C10 H5 . . . 119.4 no
C11 C10 H5 . . . 119.5 no
C10 C11 C12 . . . 120.19(19) yes
C10 C11 H6 . . . 119.8 no
C12 C11 H6 . . . 120.0 no
C11 C12 C13 . . . 120.29(18) yes
C11 C12 H7 . . . 119.8 no
C13 C12 H7 . . . 119.9 no
C12 C13 C14 . . . 120.09(17) yes
C12 C13 H8 . . . 119.9 no
C14 C13 H8 . . . 120.0 no
C1 C14 C9 . . . 120.17(15) yes
C1 C14 C13 . . . 119.62(15) yes
C9 C14 C13 . . . 120.01(17) yes

loop_
_geom_bond_atom_site_label_1
_geom_bond_atom_site_label_2
_geom_bond_site_symmetry_1
_geom_bond_site_symmetry_2
_geom_bond_distance
_geom_bond_publ_flag
O1 C1 . . 1.223(2) yes
C1 C2 . . 1.476(3) yes
C1 C14 . . 1.474(3) yes
C2 C3 . . 1.393(3) yes
C2 C7 . . 1.400(3) yes
C3 C4 . . 1.366(3) yes
C3 H1 . . 0.950 no
C4 C5 . . 1.378(3) yes
C4 H2 . . 0.950 no
C5 C6 . . 1.379(3) yes
C5 H3 . . 0.950 no
C6 C7 . . 1.391(3) yes
C6 H4 . . 0.950 no
C7 C8 . . 1.493(3) yes
C8 C8 . 2_766 1.353(4) yes
C8 C9 . . 1.497(3) yes
C9 C10 . . 1.384(3) yes
C9 C14 . . 1.406(2) yes
C10 C11 . . 1.372(3) yes
C10 H5 . . 0.950 no
C11 C12 . . 1.380(3) yes
C11 H6 . . 0.950 no
C12 C13 . . 1.364(3) yes
C12 H7 . . 0.950 no
C13 C14 . . 1.394(3) yes
C13 H8 . . 0.950 no
